data_4134329
loop_
_publ_author_name
'Joannou, Matthew V.'
'Hoyt, Jordan M.'
'Chirik, Paul J.'

_publ_section_title
;
 Investigations into the Mechanism of Inter- and Intramolecular
 Iron-Catalyzed [2+2] Cycloaddition of Alkenes.
;
_journal_name_full 'Journal of the American Chemical Society'
_journal_paper_doi 10.1021/jacs.0c00250
_journal_year 2020
_chemical_formula_sum 'C49 H64.5 Fe N3'
_chemical_formula_weight 751.38
_space_group_crystal_system monoclinic
_space_group_IT_number 14
_space_group_name_Hall '-P 2yn'
_space_group_name_H-M_alt 'P 1 21/n 1'
_atom_sites_solution_hydrogens geom
_audit_creation_method SHELXL-2014
_cell_angle_alpha 90
_cell_angle_beta 103.465(2)
_cell_angle_gamma 90
_cell_formula_units_Z 4
_cell_length_a 12.8735(8)
_cell_length_b 13.1302(9)
_cell_length_c 24.7514(16)
_cell_measurement_reflns_used 9310
_cell_measurement_temperature 100(2)
_cell_measurement_theta_max 35.03
_cell_measurement_theta_min 2.53
_cell_volume 4068.8(5)
_computing_cell_refinement 'Bruker SAINT'
_computing_data_collection 'Bruker APEX2'
_computing_data_reduction 'Bruker SAINT'
_computing_molecular_graphics 'Bruker SHELXTL'
_computing_publication_material 'Bruker SHELXTL'
_computing_structure_refinement 'SHELXL-2014 (Sheldrick 2014)'
_computing_structure_solution 'SHELXS-97 (Sheldrick 2008)'
_diffrn_ambient_temperature 100(2)
_diffrn_measured_fraction_theta_full 0.999
_diffrn_measured_fraction_theta_max 0.987
_diffrn_measurement_device_type 'Bruker APEX-II CCD'
_diffrn_measurement_method '\f and \w scans'
_diffrn_radiation_type MoK\a
_diffrn_radiation_wavelength 0.71073
_diffrn_reflns_av_R_equivalents 0.0359
_diffrn_reflns_av_unetI/netI 0.0428
_diffrn_reflns_Laue_measured_fraction_full 0.999
_diffrn_reflns_Laue_measured_fraction_max 0.987
_diffrn_reflns_limit_h_max 20
_diffrn_reflns_limit_h_min -15
_diffrn_reflns_limit_k_max 21
_diffrn_reflns_limit_k_min -21
_diffrn_reflns_limit_l_max 33
_diffrn_reflns_limit_l_min -40
_diffrn_reflns_number 68075
_diffrn_reflns_point_group_measured_fraction_full 0.999
_diffrn_reflns_point_group_measured_fraction_max 0.987
_diffrn_reflns_theta_full 25.242
_diffrn_reflns_theta_max 35.075
_diffrn_reflns_theta_min 2.248
_exptl_absorpt_coefficient_mu 0.408
_exptl_absorpt_correction_T_max 0.7469
_exptl_absorpt_correction_T_min 0.6626
_exptl_absorpt_correction_type multi-scan
_exptl_absorpt_process_details 'SADABS v 2014.2 (BRUKER ASX)'
_exptl_crystal_colour black
_exptl_crystal_density_diffrn 1.227
_exptl_crystal_description shard
_exptl_crystal_F_000 1622
_exptl_crystal_size_max 0.894
_exptl_crystal_size_mid 0.419
_exptl_crystal_size_min 0.41
_refine_diff_density_max 0.876
_refine_diff_density_min -0.597
_refine_diff_density_rms 0.131
_refine_ls_extinction_method none
_refine_ls_goodness_of_fit_ref 1.052
_refine_ls_hydrogen_treatment mixed
_refine_ls_matrix_type full
_refine_ls_number_parameters 570
_refine_ls_number_reflns 17776
_refine_ls_number_restraints 0
_refine_ls_restrained_S_all 1.052
_refine_ls_R_factor_all 0.0781
_refine_ls_R_factor_gt 0.0516
_refine_ls_shift/su_max 0.014
_refine_ls_shift/su_mean 0.000
_refine_ls_structure_factor_coef Fsqd
_refine_ls_weighting_details 'w=1/[\s^2^(Fo^2^)+(0.0703P)^2^+1.6873P] where P=(Fo^2^+2Fc^2^)/3'
_refine_ls_weighting_scheme calc
_refine_ls_wR_factor_gt 0.1298
_refine_ls_wR_factor_ref 0.1451
_reflns_Friedel_coverage 0.000
_reflns_number_gt 13208
_reflns_number_total 17776
_reflns_threshold_expression 'I > 2\s(I)'
_cod_data_source_file ja0c00250_si_002.cif
_cod_data_source_block jmh49
_cod_original_sg_symbol_H-M 'P 21/n'
_cod_original_formula_sum 'C49 H64.50 Fe N3'
_cod_database_code 4134329
_shelx_space_group_comment
;
The symmetry employed for this shelxl refinement is uniquely defined
by the following loop, which should always be used as a source of
symmetry information in preference to the above space-group names.
They are only intended as comments.
;
_shelxl_version_number 2014-3

loop_
_space_group_symop_operation_xyz
'x, y, z'
'-x+1/2, y+1/2, -z+1/2'
'-x, -y, -z'
'x-1/2, -y-1/2, z-1/2'

loop_
_atom_site_label
_atom_site_type_symbol
_atom_site_fract_x
_atom_site_fract_y
_atom_site_fract_z
_atom_site_U_iso_or_equiv
_atom_site_adp_type
_atom_site_occupancy
_atom_site_site_symmetry_order
_atom_site_calc_flag
_atom_site_refinement_flags_posn
_atom_site_refinement_flags_adp
_atom_site_refinement_flags_occupancy
_atom_site_disorder_assembly
_atom_site_disorder_group
C1 C 0.62011(12) 0.03600(11) 0.74788(6) 0.0246(3) Uani 1 1 d . . . . .
H1A H 0.5546 0.0291 0.7186 0.037 Uiso 1 1 calc R U . . .
H1B H 0.6041 0.0719 0.7797 0.037 Uiso 1 1 calc R U . . .
H1C H 0.6486 -0.0318 0.7596 0.037 Uiso 1 1 calc R U . . .
C2 C 0.70153(10) 0.09544(9) 0.72603(5) 0.0186(2) Uani 1 1 d . . . . .
C3 C 0.79662(11) 0.13301(9) 0.76231(5) 0.0188(2) Uani 1 1 d . . . . .
C4 C 0.83187(12) 0.11228(10) 0.81868(6) 0.0239(3) Uani 1 1 d . . . . .
H4 H 0.7880 0.0747 0.8375 0.029 Uiso 1 1 calc R U . . .
C5 C 0.93167(13) 0.14685(12) 0.84742(6) 0.0286(3) Uani 1 1 d . . . . .
H5 H 0.9539 0.1383 0.8865 0.034 Uiso 1 1 calc R U . . .
C6 C 0.99845(13) 0.19401(12) 0.81820(6) 0.0264(3) Uani 1 1 d . . . . .
H6 H 1.0682 0.2149 0.8369 0.032 Uiso 1 1 calc R U . . .
C7 C 0.96196(11) 0.21030(10) 0.76124(5) 0.0201(2) Uani 1 1 d . . . . .
C8 C 1.02564(11) 0.23802(10) 0.72330(6) 0.0209(2) Uani 1 1 d . . . . .
C9 C 1.14156(12) 0.26511(15) 0.74254(7) 0.0332(3) Uani 1 1 d . . . . .
H9A H 1.1705 0.2818 0.7103 0.050 Uiso 1 1 calc R U . . .
H9B H 1.1808 0.2072 0.7624 0.050 Uiso 1 1 calc R U . . .
H9C H 1.1492 0.3241 0.7674 0.050 Uiso 1 1 calc R U . . .
C10 C 1.03360(9) 0.24636(9) 0.62854(5) 0.0168(2) Uani 1 1 d . . . . .
C11 C 1.06748(10) 0.16003(10) 0.60370(5) 0.0187(2) Uani 1 1 d . . . . .
C12 C 1.12071(11) 0.17390(11) 0.56113(6) 0.0225(2) Uani 1 1 d . . . . .
H12 H 1.1436 0.1162 0.5438 0.027 Uiso 1 1 calc R U . . .
C13 C 1.14068(12) 0.27094(11) 0.54372(6) 0.0253(3) Uani 1 1 d . . . . .
H13 H 1.1761 0.2795 0.5144 0.030 Uiso 1 1 calc R U . . .
C14 C 1.10873(12) 0.35492(11) 0.56930(6) 0.0247(3) Uani 1 1 d . . . . .
H14 H 1.1235 0.4210 0.5574 0.030 Uiso 1 1 calc R U . . .
C15 C 1.05531(10) 0.34555(10) 0.61210(6) 0.0199(2) Uani 1 1 d . . . . .
C21 C 1.05135(11) 0.05335(10) 0.62322(6) 0.0224(2) Uani 1 1 d . . . . .
H21 H 1.0022 0.0562 0.6491 0.027 Uiso 1 1 calc R U . . .
C22 C 1.00439(12) -0.02121(11) 0.57512(6) 0.0254(3) Uani 1 1 d . . . . .
H22A H 0.9410 -0.0565 0.5823 0.030 Uiso 1 1 calc R U . . .
H22B H 0.9828 0.0162 0.5395 0.030 Uiso 1 1 calc R U . . .
C23 C 1.09237(14) -0.09776(12) 0.57273(7) 0.0321(3) Uani 1 1 d . . . . .
H23A H 1.0619 -0.1639 0.5576 0.038 Uiso 1 1 calc R U . . .
H23B H 1.1400 -0.0719 0.5497 0.038 Uiso 1 1 calc R U . . .
C24 C 1.15174(15) -0.10766(13) 0.63318(8) 0.0366(4) Uani 1 1 d . . . . .
H24A H 1.2238 -0.1370 0.6365 0.044 Uiso 1 1 calc R U . . .
H24B H 1.1116 -0.1507 0.6541 0.044 Uiso 1 1 calc R U . . .
C25 C 1.15860(14) 0.00236(13) 0.65389(7) 0.0341(3) Uani 1 1 d . . . . .
H25A H 1.2202 0.0377 0.6447 0.041 Uiso 1 1 calc R U . . .
H25B H 1.1666 0.0045 0.6946 0.041 Uiso 1 1 calc R U . . .
C26 C 0.60248(10) 0.07725(9) 0.63375(5) 0.0179(2) Uani 1 1 d . . . . .
C27 C 0.60783(11) -0.01467(10) 0.60508(6) 0.0212(2) Uani 1 1 d . . . . .
C28 C 0.51444(12) -0.04963(13) 0.56900(7) 0.0300(3) Uani 1 1 d . . . . .
H28 H 0.5161 -0.1113 0.5491 0.036 Uiso 1 1 calc R U . . .
C29 C 0.41932(13) 0.00423(15) 0.56171(7) 0.0348(3) Uani 1 1 d . . . . .
H29 H 0.3563 -0.0213 0.5375 0.042 Uiso 1 1 calc R U . . .
C30 C 0.41620(12) 0.09479(13) 0.58955(7) 0.0301(3) Uani 1 1 d . . . . .
H30 H 0.3509 0.1315 0.5838 0.036 Uiso 1 1 calc R U . . .
C31 C 0.50712(11) 0.13366(10) 0.62613(6) 0.0220(2) Uani 1 1 d . . . . .
C32 C 0.49847(11) 0.23184(11) 0.65661(7) 0.0257(3) Uani 1 1 d . . . . .
H32 H 0.5718 0.2511 0.6779 0.031 Uiso 1 1 calc R U . . .
C33 C 0.42510(16) 0.22784(13) 0.69787(8) 0.0371(4) Uani 1 1 d . . . . .
H33A H 0.3567 0.1935 0.6812 0.045 Uiso 1 1 calc R U . . .
H33B H 0.4603 0.1918 0.7324 0.045 Uiso 1 1 calc R U . . .
C34 C 0.40724(19) 0.34126(15) 0.70932(10) 0.0481(5) Uani 1 1 d . . . . .
H34A H 0.3370 0.3514 0.7184 0.058 Uiso 1 1 calc R U . . .
H34B H 0.4639 0.3666 0.7407 0.058 Uiso 1 1 calc R U . . .
C35 C 0.4115(2) 0.39522(17) 0.65685(12) 0.0639(7) Uani 1 1 d . . . . .
H35A H 0.3394 0.4199 0.6382 0.077 Uiso 1 1 calc R U . . .
H35B H 0.4598 0.4547 0.6652 0.077 Uiso 1 1 calc R U . . .
C36 C 0.45132(14) 0.32292(13) 0.61995(9) 0.0382(4) Uani 1 1 d . . . . .
H36A H 0.5068 0.3557 0.6041 0.046 Uiso 1 1 calc R U . . .
H36B H 0.3921 0.3004 0.5891 0.046 Uiso 1 1 calc R U . . .
C37 C 0.71226(11) -0.07225(10) 0.61365(6) 0.0230(3) Uani 1 1 d . . . . .
H37 H 0.7683 -0.0227 0.6087 0.028 Uiso 1 1 calc R U . . .
C38 C 0.71386(17) -0.16146(14) 0.57378(8) 0.0389(4) Uani 1 1 d . . . . .
H38A H 0.6474 -0.2019 0.5687 0.047 Uiso 1 1 calc R U . . .
H38B H 0.7206 -0.1362 0.5371 0.047 Uiso 1 1 calc R U . . .
C39 C 0.81068(15) -0.22602(12) 0.60081(8) 0.0376(4) Uani 1 1 d . . . . .
H39A H 0.8697 -0.2150 0.5820 0.045 Uiso 1 1 calc R U . . .
H39B H 0.7918 -0.2992 0.5986 0.045 Uiso 1 1 calc R U . . .
C40 C 0.84367(15) -0.19131(12) 0.66166(8) 0.0336(3) Uani 1 1 d . . . . .
H40A H 0.8534 -0.2507 0.6870 0.040 Uiso 1 1 calc R U . . .
H40B H 0.9114 -0.1524 0.6685 0.040 Uiso 1 1 calc R U . . .
C41 C 0.75245(12) -0.12391(11) 0.67065(7) 0.0268(3) Uani 1 1 d . . . . .
H41A H 0.7784 -0.0729 0.7001 0.032 Uiso 1 1 calc R U . . .
H41B H 0.6954 -0.1651 0.6807 0.032 Uiso 1 1 calc R U . . .
C42 C 0.78372(10) 0.18399(9) 0.57226(5) 0.0169(2) Uani 1 1 d . . . . .
H42A H 0.8424(8) 0.1506(4) 0.56228(14) 0.020 Uiso 1 1 calc R U . A 1
H42B H 0.7215(8) 0.1429(5) 0.56005(17) 0.020 Uiso 1 1 calc R U . A 1
C49 C 0.74813(10) 0.34375(9) 0.63699(5) 0.0178(2) Uani 1 1 d . . . . .
H49A H 0.6959 0.3579 0.6598 0.021 Uiso 0.762(3) 1 calc R U P B 1
H49B H 0.8044 0.3967 0.6450 0.021 Uiso 0.762(3) 1 calc R U P B 1
N1 N 0.69756(8) 0.11151(8) 0.67249(4) 0.01663(18) Uani 1 1 d . . . . .
N2 N 0.85817(9) 0.18934(8) 0.73443(4) 0.01775(19) Uani 1 1 d . . . . .
N3 N 0.97464(8) 0.22862(8) 0.67031(4) 0.01678(18) Uani 1 1 d . . . . .
Fe1 Fe 0.81440(2) 0.20266(2) 0.65564(2) 0.01502(5) Uani 1 1 d . . . . .
C48A C 0.69168(14) 0.34498(12) 0.57454(6) 0.0151(3) Uani 0.762(3) 1 d . . P B 1
H48A H 0.6247 0.3040 0.5697 0.018 Uiso 0.762(3) 1 calc R U P B 1
C43A C 0.76617(14) 0.28893(12) 0.54465(6) 0.0150(3) Uani 0.762(3) 1 d . . P B 1
H43A H 0.8361 0.3256 0.5521 0.018 Uiso 0.762(3) 1 calc R U P B 1
C44A C 0.7199(5) 0.2857(5) 0.4810(3) 0.0167(7) Uani 0.762(3) 1 d . . P B 1
H44A H 0.7725 0.2544 0.4626 0.020 Uiso 0.762(3) 1 calc R U P B 1
H44B H 0.6544 0.2434 0.4726 0.020 Uiso 0.762(3) 1 calc R U P B 1
C45A C 0.6934(2) 0.39409(15) 0.45873(8) 0.0227(4) Uani 0.762(3) 1 d . . P B 1
H45A H 0.7600 0.4346 0.4648 0.027 Uiso 0.762(3) 1 calc R U P B 1
H45B H 0.6620 0.3912 0.4183 0.027 Uiso 0.762(3) 1 calc R U P B 1
C46A C 0.61486(16) 0.44625(14) 0.48763(7) 0.0231(4) Uani 0.762(3) 1 d . . P B 1
H46A H 0.5466 0.4082 0.4797 0.028 Uiso 0.762(3) 1 calc R U P B 1
H46B H 0.6001 0.5162 0.4729 0.028 Uiso 0.762(3) 1 calc R U P B 1
C47A C 0.6609(3) 0.4506(3) 0.55064(18) 0.0188(6) Uani 0.762(3) 1 d . . P B 1
H47A H 0.7248 0.4951 0.5586 0.023 Uiso 0.762(3) 1 calc R U P B 1
H47B H 0.6073 0.4806 0.5688 0.023 Uiso 0.762(3) 1 calc R U P B 1
C16A C 1.0231(2) 0.4419(2) 0.63673(13) 0.0199(2) Uani 0.783(11) 1 d . . P C 1
H16A H 0.9760 0.4241 0.6623 0.024 Uiso 0.783(11) 1 calc R U P C 1
C17A C 0.9648(7) 0.5200(6) 0.5934(3) 0.0279(11) Uani 0.783(11) 1 d . . P C 1
H17A H 0.9439 0.4881 0.5562 0.033 Uiso 0.783(11) 1 calc R U P C 1
H17B H 0.8996 0.5453 0.6037 0.033 Uiso 0.783(11) 1 calc R U P C 1
C18A C 1.0421(2) 0.6068(2) 0.59286(16) 0.0319(7) Uani 0.783(11) 1 d . . P C 1
H18A H 1.0036 0.6709 0.5800 0.038 Uiso 0.783(11) 1 calc R U P C 1
H18B H 1.0913 0.5910 0.5686 0.038 Uiso 0.783(11) 1 calc R U P C 1
C19A C 1.1022(3) 0.6147(2) 0.65344(14) 0.0360(7) Uani 0.783(11) 1 d . . P C 1
H19A H 1.0577 0.6478 0.6761 0.043 Uiso 0.783(11) 1 calc R U P C 1
H19B H 1.1692 0.6539 0.6572 0.043 Uiso 0.783(11) 1 calc R U P C 1
C20A C 1.1258(5) 0.5029(6) 0.6712(3) 0.0331(11) Uani 0.783(11) 1 d . . P C 1
H20A H 1.1334 0.4947 0.7117 0.040 Uiso 0.783(11) 1 calc R U P C 1
H20B H 1.1920 0.4788 0.6614 0.040 Uiso 0.783(11) 1 calc R U P C 1
C48B C 0.7528(4) 0.3654(4) 0.5781(2) 0.0135(10) Uani 0.238(3) 1 d . . P B 2
H48B H 0.8292 0.3741 0.5765 0.016 Uiso 0.238(3) 1 calc R U P B 2
C43B C 0.7088(4) 0.2694(4) 0.5455(2) 0.0146(10) Uani 0.238(3) 1 d . . P B 2
H43B H 0.6344 0.2554 0.5492 0.018 Uiso 0.238(3) 1 calc R U P B 2
C44B C 0.710(2) 0.287(2) 0.4871(10) 0.031(5) Uani 0.238(3) 1 d . . P B 2
H44C H 0.6827 0.2260 0.4651 0.037 Uiso 0.238(3) 1 calc R U P B 2
H44D H 0.7845 0.2985 0.4843 0.037 Uiso 0.238(3) 1 calc R U P B 2
C46B C 0.6867(5) 0.4745(4) 0.4936(2) 0.0244(13) Uani 0.238(3) 1 d . . P B 2
H46C H 0.6425 0.5344 0.4788 0.029 Uiso 0.238(3) 1 calc R U P B 2
H46D H 0.7599 0.4864 0.4888 0.029 Uiso 0.238(3) 1 calc R U P B 2
C45B C 0.6409(7) 0.3811(5) 0.4616(3) 0.0275(13) Uani 0.238(3) 1 d . . P B 2
H45C H 0.6423 0.3889 0.4220 0.033 Uiso 0.238(3) 1 calc R U P B 2
H45D H 0.5659 0.3712 0.4640 0.033 Uiso 0.238(3) 1 calc R U P B 2
C47B C 0.6901(9) 0.4630(10) 0.5548(6) 0.021(2) Uani 0.238(3) 1 d . . P B 2
H47C H 0.6164 0.4588 0.5602 0.025 Uiso 0.238(3) 1 calc R U P B 2
H47D H 0.7250 0.5233 0.5752 0.025 Uiso 0.238(3) 1 calc R U P B 2
C16B C 1.0325(8) 0.4398(8) 0.6480(5) 0.0199(2) Uani 0.217(11) 1 d . . P C 2
H16B H 0.9856 0.4167 0.6727 0.024 Uiso 0.217(11) 1 calc R U P C 2
C17B C 0.971(3) 0.524(2) 0.6068(11) 0.031(4) Uani 0.217(11) 1 d . . P C 2
H17C H 0.9618 0.5026 0.5676 0.037 Uiso 0.217(11) 1 calc R U P C 2
H17D H 0.8992 0.5374 0.6139 0.037 Uiso 0.217(11) 1 calc R U P C 2
C18B C 1.0437(15) 0.6218(11) 0.6196(11) 0.075(6) Uani 0.217(11) 1 d . . P C 2
H18C H 1.0535 0.6531 0.5847 0.090 Uiso 0.217(11) 1 calc R U P C 2
H18D H 1.0118 0.6729 0.6403 0.090 Uiso 0.217(11) 1 calc R U P C 2
C19B C 1.1412(15) 0.5863(13) 0.6518(8) 0.069(5) Uani 0.217(11) 1 d . . P C 2
H19C H 1.1742 0.6376 0.6799 0.082 Uiso 0.217(11) 1 calc R U P C 2
H19D H 1.1914 0.5705 0.6282 0.082 Uiso 0.217(11) 1 calc R U P C 2
C20B C 1.114(2) 0.494(2) 0.6784(11) 0.040(6) Uani 0.217(11) 1 d . . P C 2
H20C H 1.1777 0.4502 0.6880 0.048 Uiso 0.217(11) 1 calc R U P C 2
H20D H 1.0952 0.5140 0.7137 0.048 Uiso 0.217(11) 1 calc R U P C 2

loop_
_atom_site_aniso_label
_atom_site_aniso_U_11
_atom_site_aniso_U_22
_atom_site_aniso_U_33
_atom_site_aniso_U_23
_atom_site_aniso_U_13
_atom_site_aniso_U_12
C1 0.0274(7) 0.0254(6) 0.0245(6) 0.0063(5) 0.0134(5) -0.0012(5)
C2 0.0221(6) 0.0171(5) 0.0189(5) 0.0035(4) 0.0097(4) 0.0023(4)
C3 0.0247(6) 0.0172(5) 0.0164(5) 0.0030(4) 0.0086(4) 0.0026(4)
C4 0.0341(7) 0.0221(6) 0.0173(6) 0.0043(4) 0.0098(5) 0.0024(5)
C5 0.0390(8) 0.0312(7) 0.0145(6) 0.0039(5) 0.0038(5) 0.0018(6)
C6 0.0287(7) 0.0314(7) 0.0166(6) 0.0025(5) 0.0002(5) 0.0002(5)
C7 0.0218(6) 0.0224(6) 0.0154(5) 0.0014(4) 0.0030(4) 0.0004(4)
C8 0.0185(6) 0.0239(6) 0.0194(6) 0.0015(5) 0.0023(4) -0.0003(4)
C9 0.0199(7) 0.0499(9) 0.0264(7) 0.0057(7) -0.0017(5) -0.0059(6)
C10 0.0129(5) 0.0196(5) 0.0183(5) 0.0022(4) 0.0044(4) -0.0006(4)
C11 0.0170(5) 0.0198(5) 0.0202(6) 0.0015(4) 0.0060(4) -0.0003(4)
C12 0.0222(6) 0.0236(6) 0.0243(6) -0.0011(5) 0.0106(5) -0.0014(5)
C13 0.0256(7) 0.0285(6) 0.0254(6) 0.0002(5) 0.0133(5) -0.0051(5)
C14 0.0243(6) 0.0228(6) 0.0299(7) 0.0035(5) 0.0119(5) -0.0046(5)
C15 0.0166(5) 0.0191(4) 0.0249(6) 0.0014(4) 0.0064(4) -0.0008(3)
C21 0.0258(6) 0.0184(5) 0.0252(6) 0.0029(5) 0.0105(5) 0.0012(4)
C22 0.0249(7) 0.0207(6) 0.0330(7) -0.0005(5) 0.0119(6) -0.0012(5)
C23 0.0388(9) 0.0228(6) 0.0385(8) 0.0014(6) 0.0170(7) 0.0072(6)
C24 0.0422(9) 0.0272(7) 0.0417(9) 0.0090(6) 0.0123(7) 0.0122(7)
C25 0.0372(9) 0.0309(8) 0.0313(8) 0.0080(6) 0.0019(6) 0.0046(6)
C26 0.0165(5) 0.0202(5) 0.0186(5) 0.0033(4) 0.0071(4) -0.0006(4)
C27 0.0211(6) 0.0223(6) 0.0220(6) 0.0009(5) 0.0085(5) -0.0014(4)
C28 0.0264(7) 0.0348(8) 0.0296(7) -0.0071(6) 0.0083(6) -0.0068(6)
C29 0.0216(7) 0.0497(10) 0.0316(8) -0.0032(7) 0.0032(6) -0.0064(6)
C30 0.0176(6) 0.0418(8) 0.0313(7) 0.0055(6) 0.0063(5) 0.0020(6)
C31 0.0182(6) 0.0249(6) 0.0251(6) 0.0064(5) 0.0096(5) 0.0022(4)
C32 0.0204(6) 0.0230(6) 0.0367(8) 0.0063(5) 0.0127(5) 0.0051(5)
C33 0.0484(10) 0.0283(7) 0.0439(9) 0.0041(7) 0.0296(8) 0.0074(7)
C34 0.0527(12) 0.0354(9) 0.0633(13) -0.0001(9) 0.0280(10) 0.0149(8)
C35 0.0880(19) 0.0314(10) 0.0785(17) 0.0076(10) 0.0322(15) 0.0240(11)
C36 0.0322(8) 0.0316(7) 0.0576(11) 0.0223(8) 0.0243(8) 0.0122(6)
C37 0.0246(6) 0.0183(5) 0.0296(7) -0.0004(5) 0.0131(5) 0.0000(5)
C38 0.0531(11) 0.0319(8) 0.0346(9) -0.0069(7) 0.0165(8) 0.0102(7)
C39 0.0458(10) 0.0212(6) 0.0554(11) -0.0018(7) 0.0312(9) 0.0046(6)
C40 0.0328(8) 0.0240(7) 0.0487(10) 0.0090(6) 0.0192(7) 0.0082(6)
C41 0.0276(7) 0.0218(6) 0.0328(7) 0.0017(5) 0.0107(6) 0.0048(5)
C42 0.0195(5) 0.0167(5) 0.0152(5) -0.0003(4) 0.0056(4) 0.0001(4)
C49 0.0222(6) 0.0181(5) 0.0145(5) -0.0003(4) 0.0070(4) 0.0009(4)
N1 0.0175(5) 0.0159(4) 0.0180(5) 0.0024(3) 0.0072(4) 0.0019(3)
N2 0.0189(5) 0.0198(5) 0.0154(4) 0.0021(4) 0.0058(4) 0.0012(4)
N3 0.0154(5) 0.0186(4) 0.0168(5) 0.0018(4) 0.0048(4) 0.0009(3)
Fe1 0.01502(8) 0.01766(8) 0.01314(8) 0.00237(6) 0.00482(6) 0.00052(6)
C48A 0.0163(8) 0.0155(6) 0.0139(6) -0.0012(5) 0.0043(5) 0.0008(5)
C43A 0.0152(8) 0.0170(6) 0.0133(6) 0.0001(5) 0.0044(5) -0.0005(5)
C44A 0.0228(13) 0.0187(13) 0.0086(12) -0.0007(10) 0.0036(13) 0.0027(8)
C45A 0.0283(10) 0.0245(8) 0.0166(8) 0.0042(6) 0.0080(7) 0.0042(7)
C46A 0.0275(10) 0.0237(8) 0.0168(7) 0.0025(6) 0.0028(6) 0.0062(7)
C47A 0.0237(17) 0.0155(12) 0.0173(10) 0.0000(8) 0.0049(12) 0.0020(10)
C16A 0.0166(5) 0.0191(4) 0.0249(6) 0.0014(4) 0.0064(4) -0.0008(3)
C17A 0.0225(14) 0.0189(12) 0.042(3) 0.0056(17) 0.0060(19) 0.0009(9)
C18A 0.0323(12) 0.0194(10) 0.0481(17) 0.0026(10) 0.0175(12) -0.0034(8)
C19A 0.0313(16) 0.0211(11) 0.0550(16) -0.0113(10) 0.0089(13) -0.0029(9)
C20A 0.027(2) 0.0328(15) 0.0381(17) -0.0110(13) 0.0043(18) -0.0044(15)
C48B 0.011(2) 0.0150(19) 0.015(2) -0.0012(15) 0.0036(16) -0.0022(16)
C43B 0.012(2) 0.018(2) 0.014(2) 0.0018(16) 0.0047(16) -0.0034(17)
C44B 0.051(9) 0.026(5) 0.023(7) -0.007(4) 0.022(4) 0.002(5)
C46B 0.030(3) 0.021(2) 0.023(3) 0.009(2) 0.007(2) 0.001(2)
C45B 0.029(4) 0.032(3) 0.021(3) 0.008(2) 0.005(3) 0.002(3)
C47B 0.023(5) 0.014(3) 0.026(4) 0.000(2) 0.009(4) -0.003(3)
C16B 0.0166(5) 0.0191(4) 0.0249(6) 0.0014(4) 0.0064(4) -0.0008(3)
C17B 0.026(6) 0.031(6) 0.036(10) 0.005(6) 0.007(7) -0.007(4)
C18B 0.086(10) 0.035(6) 0.088(14) 0.004(7) -0.012(10) -0.041(6)
C19B 0.044(8) 0.041(7) 0.101(11) -0.011(7) -0.022(7) -0.012(6)
C20B 0.030(6) 0.029(7) 0.070(12) -0.020(7) 0.031(6) 0.001(5)

loop_
_atom_type_symbol
_atom_type_description
_atom_type_scat_dispersion_real
_atom_type_scat_dispersion_imag
_atom_type_scat_source
C C 0.0033 0.0016 'International Tables Vol C Tables 4.2.6.8 and 6.1.1.4'
H H 0.0000 0.0000 'International Tables Vol C Tables 4.2.6.8 and 6.1.1.4'
N N 0.0061 0.0033 'International Tables Vol C Tables 4.2.6.8 and 6.1.1.4'
Fe Fe 0.3463 0.8444 'International Tables Vol C Tables 4.2.6.8 and 6.1.1.4'

loop_
_geom_angle_atom_site_label_1
_geom_angle_atom_site_label_2
_geom_angle_atom_site_label_3
_geom_angle
_geom_angle_site_symmetry_1
_geom_angle_site_symmetry_3
_geom_angle_publ_flag
N1 C2 C3 113.58(11) . . ?
N1 C2 C1 124.86(12) . . ?
C3 C2 C1 121.37(11) . . ?
N2 C3 C4 121.04(13) . . ?
N2 C3 C2 112.26(11) . . ?
C4 C3 C2 126.56(12) . . ?
C3 C4 C5 119.73(13) . . ?
C6 C5 C4 119.22(13) . . ?
C5 C6 C7 119.36(14) . . ?
N2 C7 C6 121.20(12) . . ?
N2 C7 C8 112.06(11) . . ?
C6 C7 C8 126.38(13) . . ?
N3 C8 C7 113.43(12) . . ?
N3 C8 C9 124.18(13) . . ?
C7 C8 C9 122.14(12) . . ?
C11 C10 C15 121.01(11) . . ?
C11 C10 N3 116.97(11) . . ?
C15 C10 N3 122.01(11) . . ?
C12 C11 C10 118.78(12) . . ?
C12 C11 C21 119.35(12) . . ?
C10 C11 C21 121.83(11) . . ?
C13 C12 C11 120.86(13) . . ?
C14 C13 C12 119.62(13) . . ?
C13 C14 C15 121.95(12) . . ?
C14 C15 C10 117.75(12) . . ?
C14 C15 C16A 117.67(15) . . ?
C10 C15 C16A 124.57(15) . . ?
C14 C15 C16B 122.9(4) . . ?
C10 C15 C16B 118.8(4) . . ?
C11 C21 C22 113.42(11) . . ?
C11 C21 C25 112.37(12) . . ?
C22 C21 C25 104.17(12) . . ?
C23 C22 C21 106.58(12) . . ?
C24 C23 C22 103.07(13) . . ?
C23 C24 C25 103.07(13) . . ?
C24 C25 C21 105.45(14) . . ?
C31 C26 C27 121.74(12) . . ?
C31 C26 N1 120.28(12) . . ?
C27 C26 N1 117.97(11) . . ?
C28 C27 C26 117.85(13) . . ?
C28 C27 C37 121.95(13) . . ?
C26 C27 C37 120.20(12) . . ?
C29 C28 C27 121.13(15) . . ?
C30 C29 C28 120.08(15) . . ?
C29 C30 C31 121.37(14) . . ?
C30 C31 C26 117.82(13) . . ?
C30 C31 C32 119.13(13) . . ?
C26 C31 C32 123.04(13) . . ?
C31 C32 C36 115.72(14) . . ?
C31 C32 C33 115.37(12) . . ?
C36 C32 C33 101.44(12) . . ?
C34 C33 C32 103.23(14) . . ?
C35 C34 C33 105.14(17) . . ?
C36 C35 C34 108.60(16) . . ?
C35 C36 C32 106.20(16) . . ?
C27 C37 C38 115.82(13) . . ?
C27 C37 C41 116.47(11) . . ?
C38 C37 C41 101.58(12) . . ?
C39 C38 C37 105.89(15) . . ?
C38 C39 C40 106.03(13) . . ?
C41 C40 C39 105.57(14) . . ?
C40 C41 C37 103.12(12) . . ?
C43B C42 Fe1 107.9(2) . . ?
C43A C42 Fe1 108.64(9) . . ?
C48B C49 Fe1 106.34(19) . . ?
C48A C49 Fe1 107.99(8) . . ?
C2 N1 C26 116.30(11) . . ?
C2 N1 Fe1 115.94(9) . . ?
C26 N1 Fe1 126.88(8) . . ?
C7 N2 C3 118.21(11) . . ?
C7 N2 Fe1 119.85(9) . . ?
C3 N2 Fe1 119.53(9) . . ?
C8 N3 C10 118.22(11) . . ?
C8 N3 Fe1 115.99(9) . . ?
C10 N3 Fe1 125.54(8) . . ?
N2 Fe1 C42 166.50(5) . . ?
N2 Fe1 N3 77.73(4) . . ?
C42 Fe1 N3 98.69(5) . . ?
N2 Fe1 N1 78.08(5) . . ?
C42 Fe1 N1 99.17(5) . . ?
N3 Fe1 N1 145.65(4) . . ?
N2 Fe1 C49 108.78(5) . . ?
C42 Fe1 C49 84.69(5) . . ?
N3 Fe1 C49 103.90(5) . . ?
N1 Fe1 C49 106.78(5) . . ?
C47A C48A C43A 112.69(19) . . ?
C47A C48A C49 114.61(18) . . ?
C43A C48A C49 106.06(12) . . ?
C48A C43A C42 105.13(12) . . ?
C48A C43A C44A 111.6(3) . . ?
C42 C43A C44A 114.2(3) . . ?
C45A C44A C43A 109.9(4) . . ?
C46A C45A C44A 111.3(3) . . ?
C45A C46A C47A 110.5(2) . . ?
C48A C47A C46A 111.4(3) . . ?
C15 C16A C17A 114.3(3) . . ?
C15 C16A C20A 111.3(3) . . ?
C17A C16A C20A 104.1(5) . . ?
C18A C17A C16A 107.0(5) . . ?
C17A C18A C19A 103.1(3) . . ?
C18A C19A C20A 103.7(3) . . ?
C19A C20A C16A 103.9(4) . . ?
C49 C48B C43B 105.2(3) . . ?
C49 C48B C47B 112.5(6) . . ?
C43B C48B C47B 112.8(6) . . ?
C44B C43B C42 113.3(10) . . ?
C44B C43B C48B 107.3(11) . . ?
C42 C43B C48B 104.9(4) . . ?
C43B C44B C45B 113.0(16) . . ?
C45B C46B C47B 111.3(6) . . ?
C46B C45B C44B 108.2(11) . . ?
C46B C47B C48B 110.2(10) . . ?
C20B C16B C17B 101.4(18) . . ?
C20B C16B C15 120.5(12) . . ?
C17B C16B C15 108.3(11) . . ?
C18B C17B C16B 104.6(18) . . ?
C19B C18B C17B 104.9(16) . . ?
C18B C19B C20B 104.7(18) . . ?
C16B C20B C19B 115(2) . . ?

loop_
_geom_bond_atom_site_label_1
_geom_bond_atom_site_label_2
_geom_bond_distance
_geom_bond_site_symmetry_2
_geom_bond_publ_flag
C1 C2 1.5047(18) . ?
C2 N1 1.3311(16) . ?
C2 C3 1.4270(19) . ?
C3 N2 1.3804(16) . ?
C3 C4 1.3899(18) . ?
C4 C5 1.392(2) . ?
C5 C6 1.391(2) . ?
C6 C7 1.3949(18) . ?
C7 N2 1.3742(18) . ?
C7 C8 1.4299(19) . ?
C8 N3 1.3287(17) . ?
C8 C9 1.500(2) . ?
C10 C11 1.4064(18) . ?
C10 C15 1.4117(18) . ?
C10 N3 1.4368(16) . ?
C11 C12 1.3962(18) . ?
C11 C21 1.5117(18) . ?
C12 C13 1.388(2) . ?
C13 C14 1.381(2) . ?
C14 C15 1.3965(19) . ?
C15 C16A 1.504(3) . ?
C15 C16B 1.591(11) . ?
C21 C22 1.551(2) . ?
C21 C25 1.563(2) . ?
C22 C23 1.526(2) . ?
C23 C24 1.519(2) . ?
C24 C25 1.529(2) . ?
C26 C31 1.4083(18) . ?
C26 C27 1.4099(18) . ?
C26 N1 1.4400(17) . ?
C27 C28 1.398(2) . ?
C27 C37 1.5136(19) . ?
C28 C29 1.389(2) . ?
C29 C30 1.379(3) . ?
C30 C31 1.399(2) . ?
C31 C32 1.511(2) . ?
C32 C36 1.538(2) . ?
C32 C33 1.545(2) . ?
C33 C34 1.543(3) . ?
C34 C35 1.491(3) . ?
C35 C36 1.489(3) . ?
C37 C38 1.535(2) . ?
C37 C41 1.542(2) . ?
C38 C39 1.527(3) . ?
C39 C40 1.536(3) . ?
C40 C41 1.528(2) . ?
C42 C43B 1.526(5) . ?
C42 C43A 1.5312(19) . ?
C42 Fe1 2.0237(12) . ?
C49 C48B 1.501(5) . ?
C49 C48A 1.548(2) . ?
C49 Fe1 2.0468(13) . ?
N1 Fe1 2.0399(10) . ?
N2 Fe1 1.9077(11) . ?
N3 Fe1 2.0383(11) . ?
C48A C47A 1.524(5) . ?
C48A C43A 1.529(2) . ?
C43A C44A 1.549(6) . ?
C44A C45A 1.536(7) . ?
C45A C46A 1.530(3) . ?
C46A C47A 1.535(5) . ?
C16A C17A 1.546(8) . ?
C16A C20A 1.610(7) . ?
C17A C18A 1.516(10) . ?
C18A C19A 1.522(4) . ?
C19A C20A 1.542(8) . ?
C48B C43B 1.532(7) . ?
C48B C47B 1.553(16) . ?
C43B C44B 1.47(3) . ?
C44B C45B 1.56(3) . ?
C46B C45B 1.504(10) . ?
C46B C47B 1.511(17) . ?
C16B C20B 1.34(3) . ?
C16B C17B 1.59(3) . ?
C17B C18B 1.58(3) . ?
C18B C19B 1.40(2) . ?
C19B C20B 1.46(3) . ?

loop_
_geom_torsion_atom_site_label_1
_geom_torsion_atom_site_label_2
_geom_torsion_atom_site_label_3
_geom_torsion_atom_site_label_4
_geom_torsion
_geom_torsion_site_symmetry_1
_geom_torsion_site_symmetry_2
_geom_torsion_site_symmetry_3
_geom_torsion_site_symmetry_4
_geom_torsion_publ_flag
N1 C2 C3 N2 7.59(15) . . . . ?
C1 C2 C3 N2 -177.23(11) . . . . ?
N1 C2 C3 C4 -167.98(12) . . . . ?
C1 C2 C3 C4 7.2(2) . . . . ?
N2 C3 C4 C5 -1.3(2) . . . . ?
C2 C3 C4 C5 173.86(13) . . . . ?
C3 C4 C5 C6 -5.6(2) . . . . ?
C4 C5 C6 C7 3.2(2) . . . . ?
C5 C6 C7 N2 6.1(2) . . . . ?
C5 C6 C7 C8 -166.43(14) . . . . ?
N2 C7 C8 N3 -5.93(17) . . . . ?
C6 C7 C8 N3 167.20(13) . . . . ?
N2 C7 C8 C9 179.57(13) . . . . ?
C6 C7 C8 C9 -7.3(2) . . . . ?
C15 C10 C11 C12 -1.78(19) . . . . ?
N3 C10 C11 C12 177.08(12) . . . . ?
C15 C10 C11 C21 175.98(12) . . . . ?
N3 C10 C11 C21 -5.16(18) . . . . ?
C10 C11 C12 C13 0.4(2) . . . . ?
C21 C11 C12 C13 -177.39(13) . . . . ?
C11 C12 C13 C14 0.8(2) . . . . ?
C12 C13 C14 C15 -0.8(2) . . . . ?
C13 C14 C15 C10 -0.5(2) . . . . ?
C13 C14 C15 C16A -179.42(17) . . . . ?
C13 C14 C15 C16B 171.0(5) . . . . ?
C11 C10 C15 C14 1.82(19) . . . . ?
N3 C10 C15 C14 -176.98(12) . . . . ?
C11 C10 C15 C16A -179.38(17) . . . . ?
N3 C10 C15 C16A 1.8(2) . . . . ?
C11 C10 C15 C16B -170.0(5) . . . . ?
N3 C10 C15 C16B 11.2(5) . . . . ?
C12 C11 C21 C22 -49.48(17) . . . . ?
C10 C11 C21 C22 132.78(13) . . . . ?
C12 C11 C21 C25 68.35(17) . . . . ?
C10 C11 C21 C25 -109.40(15) . . . . ?
C11 C21 C22 C23 111.78(13) . . . . ?
C25 C21 C22 C23 -10.71(15) . . . . ?
C21 C22 C23 C24 32.96(16) . . . . ?
C22 C23 C24 C25 -42.35(17) . . . . ?
C23 C24 C25 C21 35.93(17) . . . . ?
C11 C21 C25 C24 -138.60(13) . . . . ?
C22 C21 C25 C24 -15.43(16) . . . . ?
C31 C26 C27 C28 -0.92(19) . . . . ?
N1 C26 C27 C28 177.74(12) . . . . ?
C31 C26 C27 C37 178.97(12) . . . . ?
N1 C26 C27 C37 -2.37(17) . . . . ?
C26 C27 C28 C29 -0.2(2) . . . . ?
C37 C27 C28 C29 179.95(14) . . . . ?
C27 C28 C29 C30 1.1(3) . . . . ?
C28 C29 C30 C31 -1.0(3) . . . . ?
C29 C30 C31 C26 0.0(2) . . . . ?
C29 C30 C31 C32 -178.48(14) . . . . ?
C27 C26 C31 C30 1.01(19) . . . . ?
N1 C26 C31 C30 -177.62(12) . . . . ?
C27 C26 C31 C32 179.41(12) . . . . ?
N1 C26 C31 C32 0.78(19) . . . . ?
C30 C31 C32 C36 -53.77(18) . . . . ?
C26 C31 C32 C36 127.85(14) . . . . ?
C30 C31 C32 C33 64.39(19) . . . . ?
C26 C31 C32 C33 -113.99(16) . . . . ?
C31 C32 C33 C34 -164.76(15) . . . . ?
C36 C32 C33 C34 -38.89(19) . . . . ?
C32 C33 C34 C35 31.3(2) . . . . ?
C33 C34 C35 C36 -10.8(3) . . . . ?
C34 C35 C36 C32 -14.1(3) . . . . ?
C31 C32 C36 C35 158.54(17) . . . . ?
C33 C32 C36 C35 32.9(2) . . . . ?
C28 C27 C37 C38 9.4(2) . . . . ?
C26 C27 C37 C38 -170.53(13) . . . . ?
C28 C27 C37 C41 -109.98(16) . . . . ?
C26 C27 C37 C41 70.13(16) . . . . ?
C27 C37 C38 C39 -162.83(13) . . . . ?
C41 C37 C38 C39 -35.64(17) . . . . ?
C37 C38 C39 C40 15.55(18) . . . . ?
C38 C39 C40 C41 11.06(17) . . . . ?
C39 C40 C41 C37 -33.22(15) . . . . ?
C27 C37 C41 C40 168.93(12) . . . . ?
C38 C37 C41 C40 42.16(15) . . . . ?
C3 C2 N1 C26 -178.73(10) . . . . ?
C1 C2 N1 C26 6.29(18) . . . . ?
C3 C2 N1 Fe1 -8.76(14) . . . . ?
C1 C2 N1 Fe1 176.26(10) . . . . ?
C31 C26 N1 C2 76.82(15) . . . . ?
C27 C26 N1 C2 -101.86(13) . . . . ?
C31 C26 N1 Fe1 -91.89(13) . . . . ?
C27 C26 N1 Fe1 89.44(13) . . . . ?
C6 C7 N2 C3 -12.86(19) . . . . ?
C8 C7 N2 C3 160.67(11) . . . . ?
C6 C7 N2 Fe1 -175.16(10) . . . . ?
C8 C7 N2 Fe1 -1.62(15) . . . . ?
C4 C3 N2 C7 10.45(18) . . . . ?
C2 C3 N2 C7 -165.39(11) . . . . ?
C4 C3 N2 Fe1 172.81(10) . . . . ?
C2 C3 N2 Fe1 -3.04(14) . . . . ?
C7 C8 N3 C10 -174.97(11) . . . . ?
C9 C8 N3 C10 -0.6(2) . . . . ?
C7 C8 N3 Fe1 10.48(15) . . . . ?
C9 C8 N3 Fe1 -175.15(12) . . . . ?
C11 C10 N3 C8 101.74(14) . . . . ?
C15 C10 N3 C8 -79.42(16) . . . . ?
C11 C10 N3 Fe1 -84.28(13) . . . . ?
C15 C10 N3 Fe1 94.56(13) . . . . ?
C48B C49 C48A C47A -74.3(4) . . . . ?
Fe1 C49 C48A C47A -166.23(17) . . . . ?
C48B C49 C48A C43A 50.7(4) . . . . ?
Fe1 C49 C48A C43A -41.24(14) . . . . ?
C47A C48A C43A C42 -177.46(17) . . . . ?
C49 C48A C43A C42 56.38(15) . . . . ?
C47A C48A C43A C44A -53.1(3) . . . . ?
C49 C48A C43A C44A -179.2(3) . . . . ?
C43B C42 C43A C48A 48.0(4) . . . . ?
Fe1 C42 C43A C48A -45.64(14) . . . . ?
C43B C42 C43A C44A -74.8(5) . . . . ?
Fe1 C42 C43A C44A -168.4(3) . . . . ?
C48A C43A C44A C45A 54.4(5) . . . . ?
C42 C43A C44A C45A 173.5(3) . . . . ?
C43A C44A C45A C46A -57.5(5) . . . . ?
C44A C45A C46A C47A 58.3(3) . . . . ?
C43A C48A C47A C46A 53.4(3) . . . . ?
C49 C48A C47A C46A 174.80(18) . . . . ?
C45A C46A C47A C48A -55.5(3) . . . . ?
C14 C15 C16A C17A 48.9(5) . . . . ?
C10 C15 C16A C17A -129.9(4) . . . . ?
C16B C15 C16A C17A 173(3) . . . . ?
C14 C15 C16A C20A -68.7(3) . . . . ?
C10 C15 C16A C20A 112.5(3) . . . . ?
C16B C15 C16A C20A 56(3) . . . . ?
C15 C16A C17A C18A -107.7(4) . . . . ?
C20A C16A C17A C18A 13.9(5) . . . . ?
C16A C17A C18A C19A -35.6(5) . . . . ?
C17A C18A C19A C20A 43.5(5) . . . . ?
C18A C19A C20A C16A -34.4(4) . . . . ?
C15 C16A C20A C19A 136.2(4) . . . . ?
C17A C16A C20A C19A 12.6(5) . . . . ?
C48A C49 C48B C43B -49.6(3) . . . . ?
Fe1 C49 C48B C43B 48.3(4) . . . . ?
C48A C49 C48B C47B 73.6(5) . . . . ?
Fe1 C49 C48B C47B 171.4(4) . . . . ?
C43A C42 C43B C44B 63.0(13) . . . . ?
Fe1 C42 C43B C44B 159.5(12) . . . . ?
C43A C42 C43B C48B -53.7(4) . . . . ?
Fe1 C42 C43B C48B 42.7(4) . . . . ?
C49 C48B C43B C44B 179.0(11) . . . . ?
C47B C48B C43B C44B 56.1(12) . . . . ?
C49 C48B C43B C42 -60.2(4) . . . . ?
C47B C48B C43B C42 176.9(6) . . . . ?
C42 C43B C44B C45B -174.8(12) . . . . ?
C48B C43B C44B C45B -59.5(18) . . . . ?
C47B C46B C45B C44B -57.3(13) . . . . ?
C43B C44B C45B C46B 61.5(19) . . . . ?
C45B C46B C47B C48B 55.4(8) . . . . ?
C49 C48B C47B C46B -173.5(5) . . . . ?
C43B C48B C47B C46B -54.8(8) . . . . ?
C14 C15 C16B C20B -60.8(16) . . . . ?
C10 C15 C16B C20B 110.6(16) . . . . ?
C16A C15 C16B C20B -121(3) . . . . ?
C14 C15 C16B C17B 55.0(15) . . . . ?
C10 C15 C16B C17B -133.6(14) . . . . ?
C16A C15 C16B C17B -5(3) . . . . ?
C20B C16B C17B C18B 6(2) . . . . ?
C15 C16B C17B C18B -122.0(17) . . . . ?
C16B C17B C18B C19B 13(3) . . . . ?
C17B C18B C19B C20B -26(3) . . . . ?
C17B C16B C20B C19B -23(2) . . . . ?
C15 C16B C20B C19B 96(2) . . . . ?
C18B C19B C20B C16B 34(3) . . . . ?
